data_7107248
loop_
_publ_author_name
'Dmytro Denysenko'
'Tamas Werner'
'Maciej Grzywa'
'Angela Puls'
'Volker Hagen'
'Georg Eickerling'
'Jelena Jelic'
'Dirk Volkmer'

_publ_section_title
;
 Reversible gas-phase redox processes catalyzed by Co-exchanged
 MFU-4l(arge)
;
_journal_coden_Cambridge 0182
_journal_name_full Chem.Commun.
_journal_page_first 1236
_journal_paper_doi 10.1039/c2cc16235k
_journal_volume 48
_journal_year 2012
_chemical_formula_moiety 'C18 H6 Cl4 Co5 N18'
_chemical_formula_sum 'C18 H6 Cl4 Co5 N18'
_chemical_formula_weight 910.8
_chemical_name_systematic ' ?'
_space_group_IT_number 225
_symmetry_cell_setting cubic
_symmetry_Int_Tables_number 225
_symmetry_space_group_name_Hall '-F 4 2 3'
_symmetry_space_group_name_H-M 'F m -3 m'
_audit_creation_method SHELXL-97
_cell_angle_alpha 90
_cell_angle_beta 90
_cell_angle_gamma 90
_cell_formula_units_Z 8
_cell_length_a 21.7309(4)
_cell_length_b 21.7309(4)
_cell_length_c 21.7309(4)
_cell_measurement_temperature 293(2)
_cell_volume 10262.0(3)
_computing_cell_refinement PROSZKI
_computing_data_collection 'Diffractometer software'
_computing_molecular_graphics 'Mercury 2.3'
_computing_publication_material Jana2006
_computing_structure_refinement Jana2006
_diffrn_ambient_temperature 293(2)
_diffrn_detector 'Meteor 1D'
_diffrn_detector_type PSD
_diffrn_measurement_device 'STOE STADI P'
_diffrn_measurement_device_type Bragg-Brentano
_diffrn_radiation_monochromator germanium
_diffrn_radiation_type 'Cu K\a'
_diffrn_radiation_wavelength 1.5418
_diffrn_source X-ray
_diffrn_source_target Cu
_diffrn_source_type 'fine-focus sealed tube'
_exptl_absorpt_coefficient_mu 14.554
_exptl_crystal_colour blue
_exptl_crystal_density_diffrn 1.1787
_exptl_crystal_density_method 'not measured'
_exptl_crystal_description 'microcrystalline powder'
_exptl_crystal_F_000 3501
_pd_meas_2theta_range_inc 0.02
_pd_meas_2theta_range_max 90.000
_pd_meas_2theta_range_min 4.020
_pd_meas_number_of_points 4300
_pd_proc_2theta_range_inc 0.02
_pd_proc_2theta_range_max 90
_pd_proc_2theta_range_min 4.02
_pd_proc_ls_pref_orient_corr none
_pd_proc_ls_profile_function Pseudo-Voigt
_pd_proc_ls_prof_R_factor 0.0130
_pd_proc_ls_prof_wR_expected 0.0437
_pd_proc_ls_prof_wR_factor 0.0182
_refine_ls_hydrogen_treatment constr
_refine_ls_number_constraints 0
_refine_ls_number_parameters 2
_refine_ls_number_restraints 3
_refine_ls_R_factor_all 0.1498
_refine_ls_R_factor_gt 0.1592
_refine_ls_shift/su_max 0.0109
_refine_ls_shift/su_mean 0.0079
_refine_ls_weighting_scheme sigma
_refine_ls_wR_factor_gt 0.1408
_refine_ls_wR_factor_ref 0.1474
_cod_data_source_file c2cc16235k.txt
_cod_data_source_block Co-MFU4
_cod_original_cell_volume 10262.1(2)
_cod_original_sg_symbol_Hall '-F 4;2;3'
_cod_database_code 7107248

loop_
_symmetry_equiv_pos_site_id
_symmetry_equiv_pos_as_xyz
1 x,y,z
2 -x,-y,z
3 -x,y,-z
4 x,-y,-z
5 z,x,y
6 z,-x,-y
7 -z,-x,y
8 -z,x,-y
9 y,z,x
10 -y,z,-x
11 y,-z,-x
12 -y,-z,x
13 y,x,-z
14 -y,-x,-z
15 y,-x,z
16 -y,x,z
17 x,z,-y
18 -x,z,y
19 -x,-z,-y
20 x,-z,y
21 z,y,-x
22 z,-y,x
23 -z,y,x
24 -z,-y,-x
25 -x,-y,-z
26 x,y,-z
27 x,-y,z
28 -x,y,z
29 -z,-x,-y
30 -z,x,y
31 z,x,-y
32 z,-x,y
33 -y,-z,-x
34 y,-z,x
35 -y,z,x
36 y,z,-x
37 -y,-x,z
38 y,x,z
39 -y,x,-z
40 y,-x,-z
41 -x,-z,y
42 x,-z,-y
43 x,z,y
44 -x,z,-y
45 -z,-y,x
46 -z,y,-x
47 z,-y,-x
48 z,y,x
49 x,y+1/2,z+1/2
50 -x,-y+1/2,z+1/2
51 -x,y+1/2,-z+1/2
52 x,-y+1/2,-z+1/2
53 z,x+1/2,y+1/2
54 z,-x+1/2,-y+1/2
55 -z,-x+1/2,y+1/2
56 -z,x+1/2,-y+1/2
57 y,z+1/2,x+1/2
58 -y,z+1/2,-x+1/2
59 y,-z+1/2,-x+1/2
60 -y,-z+1/2,x+1/2
61 y,x+1/2,-z+1/2
62 -y,-x+1/2,-z+1/2
63 y,-x+1/2,z+1/2
64 -y,x+1/2,z+1/2
65 x,z+1/2,-y+1/2
66 -x,z+1/2,y+1/2
67 -x,-z+1/2,-y+1/2
68 x,-z+1/2,y+1/2
69 z,y+1/2,-x+1/2
70 z,-y+1/2,x+1/2
71 -z,y+1/2,x+1/2
72 -z,-y+1/2,-x+1/2
73 -x,-y+1/2,-z+1/2
74 x,y+1/2,-z+1/2
75 x,-y+1/2,z+1/2
76 -x,y+1/2,z+1/2
77 -z,-x+1/2,-y+1/2
78 -z,x+1/2,y+1/2
79 z,x+1/2,-y+1/2
80 z,-x+1/2,y+1/2
81 -y,-z+1/2,-x+1/2
82 y,-z+1/2,x+1/2
83 -y,z+1/2,x+1/2
84 y,z+1/2,-x+1/2
85 -y,-x+1/2,z+1/2
86 y,x+1/2,z+1/2
87 -y,x+1/2,-z+1/2
88 y,-x+1/2,-z+1/2
89 -x,-z+1/2,y+1/2
90 x,-z+1/2,-y+1/2
91 x,z+1/2,y+1/2
92 -x,z+1/2,-y+1/2
93 -z,-y+1/2,x+1/2
94 -z,y+1/2,-x+1/2
95 z,-y+1/2,-x+1/2
96 z,y+1/2,x+1/2
97 x+1/2,y,z+1/2
98 -x+1/2,-y,z+1/2
99 -x+1/2,y,-z+1/2
100 x+1/2,-y,-z+1/2
101 z+1/2,x,y+1/2
102 z+1/2,-x,-y+1/2
103 -z+1/2,-x,y+1/2
104 -z+1/2,x,-y+1/2
105 y+1/2,z,x+1/2
106 -y+1/2,z,-x+1/2
107 y+1/2,-z,-x+1/2
108 -y+1/2,-z,x+1/2
109 y+1/2,x,-z+1/2
110 -y+1/2,-x,-z+1/2
111 y+1/2,-x,z+1/2
112 -y+1/2,x,z+1/2
113 x+1/2,z,-y+1/2
114 -x+1/2,z,y+1/2
115 -x+1/2,-z,-y+1/2
116 x+1/2,-z,y+1/2
117 z+1/2,y,-x+1/2
118 z+1/2,-y,x+1/2
119 -z+1/2,y,x+1/2
120 -z+1/2,-y,-x+1/2
121 -x+1/2,-y,-z+1/2
122 x+1/2,y,-z+1/2
123 x+1/2,-y,z+1/2
124 -x+1/2,y,z+1/2
125 -z+1/2,-x,-y+1/2
126 -z+1/2,x,y+1/2
127 z+1/2,x,-y+1/2
128 z+1/2,-x,y+1/2
129 -y+1/2,-z,-x+1/2
130 y+1/2,-z,x+1/2
131 -y+1/2,z,x+1/2
132 y+1/2,z,-x+1/2
133 -y+1/2,-x,z+1/2
134 y+1/2,x,z+1/2
135 -y+1/2,x,-z+1/2
136 y+1/2,-x,-z+1/2
137 -x+1/2,-z,y+1/2
138 x+1/2,-z,-y+1/2
139 x+1/2,z,y+1/2
140 -x+1/2,z,-y+1/2
141 -z+1/2,-y,x+1/2
142 -z+1/2,y,-x+1/2
143 z+1/2,-y,-x+1/2
144 z+1/2,y,x+1/2
145 x+1/2,y+1/2,z
146 -x+1/2,-y+1/2,z
147 -x+1/2,y+1/2,-z
148 x+1/2,-y+1/2,-z
149 z+1/2,x+1/2,y
150 z+1/2,-x+1/2,-y
151 -z+1/2,-x+1/2,y
152 -z+1/2,x+1/2,-y
153 y+1/2,z+1/2,x
154 -y+1/2,z+1/2,-x
155 y+1/2,-z+1/2,-x
156 -y+1/2,-z+1/2,x
157 y+1/2,x+1/2,-z
158 -y+1/2,-x+1/2,-z
159 y+1/2,-x+1/2,z
160 -y+1/2,x+1/2,z
161 x+1/2,z+1/2,-y
162 -x+1/2,z+1/2,y
163 -x+1/2,-z+1/2,-y
164 x+1/2,-z+1/2,y
165 z+1/2,y+1/2,-x
166 z+1/2,-y+1/2,x
167 -z+1/2,y+1/2,x
168 -z+1/2,-y+1/2,-x
169 -x+1/2,-y+1/2,-z
170 x+1/2,y+1/2,-z
171 x+1/2,-y+1/2,z
172 -x+1/2,y+1/2,z
173 -z+1/2,-x+1/2,-y
174 -z+1/2,x+1/2,y
175 z+1/2,x+1/2,-y
176 z+1/2,-x+1/2,y
177 -y+1/2,-z+1/2,-x
178 y+1/2,-z+1/2,x
179 -y+1/2,z+1/2,x
180 y+1/2,z+1/2,-x
181 -y+1/2,-x+1/2,z
182 y+1/2,x+1/2,z
183 -y+1/2,x+1/2,-z
184 y+1/2,-x+1/2,-z
185 -x+1/2,-z+1/2,y
186 x+1/2,-z+1/2,-y
187 x+1/2,z+1/2,y
188 -x+1/2,z+1/2,-y
189 -z+1/2,-y+1/2,x
190 -z+1/2,y+1/2,-x
191 z+1/2,-y+1/2,-x
192 z+1/2,y+1/2,x

loop_
_atom_site_label
_atom_site_type_symbol
_atom_site_fract_x
_atom_site_fract_y
_atom_site_fract_z
_atom_site_adp_type
_atom_site_U_iso_or_equiv
_atom_site_symmetry_multiplicity
_atom_site_occupancy
_atom_site_calc_flag
Co1 Co 0.25 0.25 0.25 Uiso 0.014(4) 8 1.000 d
Co2 Co 0.3411(2) 0.3411(2) 0.3411(2) Uiso 0.014(4) 32 1.000 d
Cl Cl 0.3946(3) 0.3946(3) 0.3946(3) Uiso 0.044(10) 32 1.000 d
N1 N 0.2863(2) 0.3877(4) 0.2863(2) Uiso 0.043(10) 96 1 d
N2 N 0.25 0.35536(10) 0.25 Uiso 0.043(10) 48 1 d
C1 C 0.2741(4) 0.4474(2) 0.2741(4) Uiso 0.051(10) 96 1 d
C2 C 0.2999(6) 0.5 0.2999(6) Uiso 0.051(10) 48 1 d
H2 H 0.3302 0.5 0.3302 Uiso 0.038 48 1 d

loop_
_atom_type_symbol
_atom_type_scat_dispersion_real
_atom_type_scat_dispersion_imag
_atom_type_scat_source
Co -2.365 3.614 'International Tables Vol C tables 4.2.6.8 and 6.1.1.1'
Cl 0.364 0.702 'International Tables Vol C tables 4.2.6.8 and 6.1.1.1'
N 0.031 0.018 'International Tables Vol C tables 4.2.6.8 and 6.1.1.1'
C 0.018 0.009 'International Tables Vol C tables 4.2.6.8 and 6.1.1.1'
H 0.000 0.000 'International Tables Vol C tables 4.2.6.8 and 6.1.1.1'

loop_
_geom_angle_atom_site_label_1
_geom_angle_atom_site_label_2
_geom_angle_atom_site_label_3
_geom_angle_site_symmetry_1
_geom_angle_site_symmetry_3
_geom_angle
_geom_angle_publ_flag
N2 Co1 N2 . 146_555 180.0(5) yes
N2 Co1 N2 . 5_555 90 yes
N2 Co1 N2 . 54_555 90 yes
N2 Co1 N2 . 9_555 90 yes
N2 Co1 N2 . 106_555 90 yes
N2 Co1 N2 146_555 5_555 90 yes
N2 Co1 N2 146_555 54_555 90 yes
N2 Co1 N2 146_555 9_555 90 yes
N2 Co1 N2 146_555 106_555 90 yes
N2 Co1 N2 5_555 54_555 180.0(5) yes
N2 Co1 N2 5_555 9_555 90 yes
N2 Co1 N2 5_555 106_555 90 yes
N2 Co1 N2 54_555 9_555 90 yes
N2 Co1 N2 54_555 106_555 90 yes
N2 Co1 N2 9_555 106_555 180.0(5) yes
Cl Co2 N1 . . 113.7(4) yes
Cl Co2 N1 . 5_555 113.7(4) yes
Cl Co2 N1 . 9_555 113.7(4) yes
Cl Co2 N2 . . 138.4(3) yes
Cl Co2 N2 . 5_555 138.4(3) yes
Cl Co2 N2 . 9_555 138.4(3) yes
Cl Co2 C1 . . 96.5(3) yes
Cl Co2 C1 . 5_555 96.5(3) yes
Cl Co2 C1 . 9_555 96.5(3) yes
N1 Co2 N1 . 5_555 104.9(3) yes
N1 Co2 N1 . 9_555 104.9(3) yes
N1 Co2 N2 . 5_555 90.1(3) yes
N1 Co2 N2 . 9_555 90.1(3) yes
N1 Co2 C1 . 5_555 114.2(3) yes
N1 Co2 C1 . 9_555 114.2(3) yes
N1 Co2 N1 5_555 9_555 104.9(3) yes
N1 Co2 N2 5_555 . 90.1(3) yes
N1 Co2 N2 5_555 9_555 90.1(3) yes
N1 Co2 C1 5_555 . 114.2(3) yes
N1 Co2 C1 5_555 9_555 114.2(3) yes
N1 Co2 N2 9_555 . 90.1(3) yes
N1 Co2 N2 9_555 5_555 90.1(3) yes
N1 Co2 C1 9_555 . 114.2(3) yes
N1 Co2 C1 9_555 5_555 114.2(3) yes
N2 Co2 N2 . 5_555 70.14(11) yes
N2 Co2 N2 . 9_555 70.14(11) yes
N2 Co2 C1 . . 41.98(15) yes
N2 Co2 C1 . 5_555 104.2(2) yes
N2 Co2 C1 . 9_555 104.2(2) yes
N2 Co2 N2 5_555 9_555 70.14(11) yes
N2 Co2 C1 5_555 . 104.2(2) yes
N2 Co2 C1 5_555 5_555 41.98(15) yes
N2 Co2 C1 5_555 9_555 104.2(2) yes
N2 Co2 C1 9_555 . 104.2(2) yes
N2 Co2 C1 9_555 5_555 104.2(2) yes
N2 Co2 C1 9_555 9_555 41.98(15) yes
C1 Co2 C1 . 5_555 118.8(3) yes
C1 Co2 C1 . 9_555 118.8(3) yes
C1 Co2 C1 5_555 9_555 118.8(3) yes
Co2 N1 N1 . 99_555 149.0(5) yes
Co2 N1 N2 . . 116.8(6) yes
Co2 N1 C1 . . 137.1(6) yes
Co2 N1 C1 . 99_555 176.1(5) yes
Co2 N1 C2 . . 111.3(4) yes
N1 N1 N1 99_555 5_555 120.0(3) yes
N1 N1 N1 99_555 9_555 120.0(3) yes
N1 N1 C1 99_555 . 73.9(5) yes
N1 N1 C2 99_555 . 99.7(5) yes
N1 N1 N1 5_555 9_555 60.0(2) yes
N1 N1 N2 5_555 . 92.6(4) yes
N1 N1 C1 5_555 . 144.9(5) yes
N1 N1 C1 5_555 99_555 144.6(3) yes
N1 N1 C2 5_555 . 127.8(4) yes
N1 N1 N2 9_555 . 92.6(4) yes
N1 N1 C1 9_555 . 144.9(5) yes
N1 N1 C1 9_555 99_555 144.6(3) yes
N1 N1 C2 9_555 . 127.8(4) yes
N2 N1 C1 . . 106.1(5) yes
N2 N1 C1 . 99_555 67.1(3) yes
N2 N1 C2 . . 131.9(5) yes
C1 N1 C2 99_555 . 64.8(4) yes
Co1 N2 Co2 . . 83.70(10) yes
Co1 N2 Co2 . 99_555 83.70(10) yes
Co1 N2 N1 . . 122.2(3) yes
Co1 N2 N1 . 99_555 122.2(3) yes
Co1 N2 C1 . . 159.6(2) yes
Co1 N2 C1 . 99_555 159.6(2) yes
Co2 N2 Co2 . 99_555 167.40(15) yes
Co2 N2 N1 . 99_555 154.1(4) yes
Co2 N2 C1 . . 75.9(2) yes
Co2 N2 C1 . 99_555 116.7(2) yes
Co2 N2 N1 99_555 . 154.1(4) yes
Co2 N2 C1 99_555 . 116.7(2) yes
Co2 N2 C1 99_555 99_555 75.9(2) yes
N1 N2 N1 . 99_555 115.6(5) yes
N1 N2 C1 . 99_555 78.1(4) yes
N1 N2 C1 99_555 . 78.1(4) yes
Co2 C1 N1 . 99_555 96.8(3) yes
Co2 C1 N2 . . 62.07(16) yes
Co2 C1 C1 . 99_555 131.7(3) yes
Co2 C1 C2 . . 103.6(6) yes
N1 C1 N1 . 99_555 71.2(4) yes
N1 C1 C1 . 99_555 106.1(5) yes
N1 C1 C2 . . 129.2(8) yes
N1 C1 C2 99_555 . 159.6(7) yes
N2 C1 C1 . 99_555 69.6(3) yes
N2 C1 C2 . . 165.6(7) yes
C1 C1 C2 99_555 . 124.7(6) yes
N1 C2 N1 . 22_565 160.6(6) yes
N1 C2 C1 . 22_565 135.6(8) yes
N1 C2 C1 22_565 . 135.6(8) yes
C1 C2 C1 . 22_565 110.5(10) yes

loop_
_geom_bond_atom_site_label_1
_geom_bond_atom_site_label_2
_geom_bond_site_symmetry_2
_geom_bond_distance
_geom_bond_publ_flag
Co1 N2 . 2.290(2) yes
Co1 N2 146_555 2.290(2) yes
Co1 N2 5_555 2.290(2) yes
Co1 N2 54_555 2.290(2) yes
Co1 N2 9_555 2.290(2) yes
Co1 N2 106_555 2.290(2) yes
Co2 Cl . 2.014(8) yes
Co2 N1 . 1.965(7) yes
Co2 N1 5_555 1.965(7) yes
Co2 N1 9_555 1.965(7) yes
Co2 N2 . 2.818(4) yes
Co2 N2 5_555 2.818(4) yes
Co2 N2 9_555 2.818(4) yes
Co2 C1 . 3.094(8) yes
Co2 C1 5_555 3.094(8) yes
Co2 C1 9_555 3.094(8) yes
N1 N1 99_555 2.233(6) yes
N1 N1 5_555 3.116(10) yes
N1 N1 9_555 3.116(10) yes
N1 N2 . 1.319(6) yes
N1 C1 . 1.350(10) yes
N1 C1 99_555 2.266(10) yes
N1 C2 . 2.476(9) yes
N2 C1 . 2.133(5) yes
N2 C1 99_555 2.133(5) yes
C1 C1 99_555 1.484(12) yes
C1 C2 . 1.391(10) yes
C2 H2 . 0.930(13) yes
